data_4117458
loop_
_publ_author_name
'Charles C. L. McCrory'
'Christopher Uyeda'
'Jonas C. Peters'

_publ_section_title
;
 Electrocatalytic Hydrogen Evolution in Acidic Water with Molecular Cobalt
 Tetraazamacrocycles
;
_journal_name_full 'Journal of the American Chemical Society'
_journal_page_first 3164
_journal_page_last 3170
_journal_paper_doi 10.1021/ja210661k
_journal_volume 134
_journal_year 2012
_chemical_formula_sum 'C11 H23 Cl2 Co N4 O12'
_chemical_formula_weight 533.16
_chemical_name_common '[Co(DO)(DOH)pn(OH2)2](ClO4)2'
_chemical_name_systematic
; 
 ? 
;
_space_group_IT_number 14
_symmetry_cell_setting monoclinic
_symmetry_space_group_name_Hall '-P 2ybc'
_symmetry_space_group_name_H-M 'P 1 21/c 1'
_atom_sites_solution_hydrogens geom
_atom_sites_solution_primary direct
_atom_sites_solution_secondary difmap
_audit_creation_method SHELXL-97
_cell_angle_alpha 90.00
_cell_angle_beta 109.992(2)
_cell_angle_gamma 90.00
_cell_formula_units_Z 4
_cell_length_a 10.6993(5)
_cell_length_b 15.4039(6)
_cell_length_c 12.9476(6)
_cell_measurement_reflns_used 9673
_cell_measurement_temperature 100(2)
_cell_measurement_theta_max 45.20
_cell_measurement_theta_min 2.52
_cell_volume 2005.32(16)
_computing_cell_refinement 'SAINT-Plus v7.66A (Bruker-AXS, 2009)'
_computing_data_collection 'APEX2 v2010.7-0 (Bruker-AXS, 2010)'
_computing_data_reduction 'SAINT-Plus v7.66A (Bruker-AXS, 2009)'
_computing_molecular_graphics 'Bruker SHELXTL'
_computing_publication_material 'Bruker SHELXTL'
_computing_structure_refinement 'SHELXL-97 (Sheldrick, 2008)'
_computing_structure_solution 'SHELXS-97 (Sheldrick, 2008)'
_diffrn_ambient_temperature 100(2)
_diffrn_detector_area_resol_mean 8.3
_diffrn_measured_fraction_theta_full 0.995
_diffrn_measured_fraction_theta_max 0.995
_diffrn_measurement_device_type 'Bruker KAPPA APEX II'
_diffrn_measurement_method '\w and \f scans'
_diffrn_radiation_monochromator graphite
_diffrn_radiation_source 'fine-focus sealed tube'
_diffrn_radiation_type MoK\a
_diffrn_radiation_wavelength 0.71073
_diffrn_reflns_av_R_equivalents 0.0355
_diffrn_reflns_av_sigmaI/netI 0.0246
_diffrn_reflns_limit_h_max 19
_diffrn_reflns_limit_h_min -21
_diffrn_reflns_limit_k_max 30
_diffrn_reflns_limit_k_min -30
_diffrn_reflns_limit_l_max 25
_diffrn_reflns_limit_l_min -14
_diffrn_reflns_number 120857
_diffrn_reflns_theta_full 45.36
_diffrn_reflns_theta_max 45.36
_diffrn_reflns_theta_min 2.03
_exptl_absorpt_coefficient_mu 1.192
_exptl_absorpt_correction_T_max 0.9107
_exptl_absorpt_correction_T_min 0.5816
_exptl_absorpt_correction_type multi-scan
_exptl_absorpt_process_details 'SADABS v2008/1 (Bruker-AXS, 2008)'
_exptl_crystal_colour violet
_exptl_crystal_density_diffrn 1.766
_exptl_crystal_description plate
_exptl_crystal_F_000 1096
_exptl_crystal_size_max 0.51
_exptl_crystal_size_mid 0.29
_exptl_crystal_size_min 0.08
_refine_diff_density_max 0.982
_refine_diff_density_min -1.004
_refine_diff_density_rms 0.092
_refine_ls_extinction_method none
_refine_ls_goodness_of_fit_ref 1.027
_refine_ls_hydrogen_treatment mixed
_refine_ls_matrix_type full
_refine_ls_number_parameters 295
_refine_ls_number_reflns 16778
_refine_ls_number_restraints 0
_refine_ls_restrained_S_all 1.027
_refine_ls_R_factor_all 0.0433
_refine_ls_R_factor_gt 0.0288
_refine_ls_shift/su_max 0.003
_refine_ls_shift/su_mean 0.000
_refine_ls_structure_factor_coef Fsqd
_refine_ls_weighting_details 'calc w=1/[\s^2^(Fo^2^)+(0.0426P)^2^+0.3529P] where P=(Fo^2^+2Fc^2^)/3'
_refine_ls_weighting_scheme calc
_refine_ls_wR_factor_gt 0.0737
_refine_ls_wR_factor_ref 0.0809
_reflns_number_gt 13461
_reflns_number_total 16778
_reflns_threshold_expression >2sigma(I)
_cod_data_source_file ja210661k_si_002.cif
_cod_data_source_block chu13
_cod_original_cell_volume 2005.32(15)
_cod_database_code 4117458

loop_
_symmetry_equiv_pos_as_xyz
'x, y, z'
'-x, y+1/2, -z+1/2'
'-x, -y, -z'
'x, -y-1/2, z-1/2'

loop_
_atom_site_label
_atom_site_type_symbol
_atom_site_fract_x
_atom_site_fract_y
_atom_site_fract_z
_atom_site_U_iso_or_equiv
_atom_site_adp_type
_atom_site_occupancy
_atom_site_symmetry_multiplicity
_atom_site_calc_flag
_atom_site_refinement_flags
Co1 Co 0.528265(8) 0.877155(5) 0.187337(7) 0.00691(2) Uani 1 1 d .
Cl1 Cl 0.257949(16) 0.617213(10) 0.076377(13) 0.01085(3) Uani 1 1 d .
Cl2 Cl 0.777439(16) 0.597462(10) 0.292672(14) 0.01249(3) Uani 1 1 d .
O1 O 0.50982(5) 0.89989(3) -0.03417(4) 0.01082(7) Uani 1 1 d .
C1 C 0.31157(6) 0.88656(4) -0.00240(5) 0.00987(8) Uani 1 1 d .
N1 N 0.44109(5) 0.89037(3) 0.03249(4) 0.00868(7) Uani 1 1 d .
N3 N 0.70794(6) 0.88742(4) 0.19080(5) 0.00961(7) Uani 1 1 d .
O4 O 0.52649(5) 0.99950(3) 0.20698(4) 0.01001(7) Uani 1 1 d .
C4 C 0.74650(6) 0.87489(4) 0.37640(5) 0.01080(9) Uani 1 1 d .
N2 N 0.34871(5) 0.86484(3) 0.18501(5) 0.00928(7) Uani 1 1 d .
C2 C 0.25971(6) 0.87373(4) 0.08852(5) 0.01017(8) Uani 1 1 d .
N4 N 0.61896(6) 0.86696(4) 0.34447(4) 0.00979(7) Uani 1 1 d .
C3 C 0.80073(6) 0.88636(4) 0.28596(5) 0.01098(9) Uani 1 1 d .
O3 O 0.54151(5) 0.75587(3) 0.16200(4) 0.01080(7) Uani 1 1 d .
O5 O 0.34349(6) 0.66033(4) 0.17631(4) 0.01557(9) Uani 1 1 d .
C10 C 0.42314(7) 0.80212(4) 0.37319(5) 0.01190(9) Uani 1 1 d .
H10A H 0.3892 0.7854 0.4326 0.014 Uiso 1 1 calc R
H10B H 0.4468 0.7481 0.3428 0.014 Uiso 1 1 calc R
O2 O 0.74342(6) 0.89315(4) 0.10040(4) 0.01445(8) Uani 1 1 d .
C9 C 0.31240(7) 0.84757(5) 0.28303(6) 0.01243(9) Uani 1 1 d .
H9A H 0.2315 0.8110 0.2619 0.015 Uiso 1 1 calc R
H9B H 0.2913 0.9032 0.3117 0.015 Uiso 1 1 calc R
O6 O 0.33812(7) 0.56272(4) 0.03411(5) 0.01922(10) Uani 1 1 d .
O8 O 0.16100(6) 0.56664(4) 0.10363(5) 0.01853(10) Uani 1 1 d .
C11 C 0.54817(7) 0.85605(5) 0.42253(6) 0.01460(10) Uani 1 1 d .
H11A H 0.5240 0.9138 0.4436 0.018 Uiso 1 1 calc R
H11B H 0.6074 0.8272 0.4898 0.018 Uiso 1 1 calc R
O9 O 0.65458(6) 0.56887(4) 0.20833(5) 0.01615(9) Uani 1 1 d .
C6 C 0.11313(7) 0.87145(5) 0.06561(7) 0.01584(11) Uani 1 1 d .
H6A H 0.0829 0.8110 0.0596 0.024 Uiso 1 1 calc R
H6B H 0.0673 0.9019 -0.0035 0.024 Uiso 1 1 calc R
H6C H 0.0929 0.9000 0.1257 0.024 Uiso 1 1 calc R
O7 O 0.19402(6) 0.68343(4) -0.00296(5) 0.01906(10) Uani 1 1 d .
C5 C 0.22498(7) 0.89131(5) -0.11994(6) 0.01449(10) Uani 1 1 d .
H5A H 0.2805 0.8925 -0.1665 0.022 Uiso 1 1 calc R
H5B H 0.1708 0.9441 -0.1322 0.022 Uiso 1 1 calc R
H5C H 0.1666 0.8404 -0.1385 0.022 Uiso 1 1 calc R
O11 O 0.88911(7) 0.55872(5) 0.27402(6) 0.02408(13) Uani 1 1 d .
C8 C 0.83652(8) 0.87075(6) 0.49346(6) 0.01765(12) Uani 1 1 d .
H8A H 0.8053 0.9115 0.5375 0.026 Uiso 1 1 calc R
H8B H 0.9271 0.8864 0.4981 0.026 Uiso 1 1 calc R
H8C H 0.8362 0.8117 0.5215 0.026 Uiso 1 1 calc R
O12 O 0.78445(7) 0.69112(4) 0.28443(7) 0.02866(15) Uani 1 1 d .
O10 O 0.77439(7) 0.57354(5) 0.39890(5) 0.02421(12) Uani 1 1 d .
C7 C 0.94454(8) 0.89346(6) 0.30239(7) 0.01851(13) Uani 1 1 d .
H7A H 0.9560 0.9034 0.2314 0.028 Uiso 1 1 calc R
H7B H 0.9896 0.8395 0.3348 0.028 Uiso 1 1 calc R
H7C H 0.9830 0.9421 0.3518 0.028 Uiso 1 1 calc R
H1 H 0.6699(16) 0.8931(10) 0.0470(13) 0.025(4) Uiso 1 1 d .
H12 H 0.4832(17) 0.7281(11) 0.1671(13) 0.032(4) Uiso 1 1 d .
H13 H 0.6066(15) 0.7345(10) 0.1978(12) 0.024(3) Uiso 1 1 d .
H14 H 0.4727(15) 1.0149(10) 0.2333(12) 0.027(4) Uiso 1 1 d .
H15 H 0.5200(17) 1.0293(12) 0.1521(15) 0.042(5) Uiso 1 1 d .

loop_
_atom_site_aniso_label
_atom_site_aniso_U_11
_atom_site_aniso_U_22
_atom_site_aniso_U_33
_atom_site_aniso_U_23
_atom_site_aniso_U_13
_atom_site_aniso_U_12
Co1 0.00757(3) 0.00702(3) 0.00635(3) 0.00044(2) 0.00266(2) 0.00007(2)
Cl1 0.01047(5) 0.01042(5) 0.01107(6) -0.00046(4) 0.00291(4) -0.00130(4)
Cl2 0.01108(6) 0.01047(5) 0.01610(6) 0.00114(4) 0.00488(5) 0.00139(4)
O1 0.01234(18) 0.01310(17) 0.00851(17) 0.00143(13) 0.00548(14) 0.00044(14)
C1 0.0095(2) 0.0107(2) 0.0087(2) -0.00020(15) 0.00225(16) 0.00045(15)
N1 0.00998(19) 0.00882(17) 0.00764(17) 0.00052(13) 0.00352(14) 0.00024(13)
N3 0.00967(19) 0.01104(18) 0.00876(18) 0.00079(14) 0.00398(15) 0.00009(14)
O4 0.01249(18) 0.00808(15) 0.00995(17) 0.00046(12) 0.00448(14) 0.00038(13)
C4 0.0105(2) 0.0117(2) 0.0091(2) 0.00084(16) 0.00206(17) 0.00002(17)
N2 0.00958(19) 0.00996(17) 0.00906(18) 0.00044(14) 0.00417(15) -0.00032(14)
C2 0.0090(2) 0.0109(2) 0.0104(2) -0.00057(16) 0.00316(16) 0.00030(16)
N4 0.01087(19) 0.01064(18) 0.00796(18) 0.00079(14) 0.00333(15) -0.00054(14)
C3 0.0089(2) 0.0131(2) 0.0103(2) 0.00123(17) 0.00244(17) 0.00092(16)
O3 0.01145(18) 0.00827(15) 0.01241(18) 0.00019(13) 0.00373(15) 0.00048(13)
O5 0.0169(2) 0.0165(2) 0.0118(2) -0.00207(16) 0.00297(16) -0.00623(17)
C10 0.0147(2) 0.0116(2) 0.0107(2) 0.00095(17) 0.00595(19) -0.00172(18)
O2 0.0124(2) 0.0228(2) 0.00981(18) 0.00117(16) 0.00586(15) -0.00005(17)
C9 0.0131(2) 0.0145(2) 0.0119(2) 0.00187(18) 0.00711(19) 0.00062(18)
O6 0.0245(3) 0.0158(2) 0.0216(3) -0.00111(18) 0.0134(2) 0.00317(19)
O8 0.0142(2) 0.0181(2) 0.0239(3) 0.00020(19) 0.0074(2) -0.00619(18)
C11 0.0164(3) 0.0195(3) 0.0093(2) -0.0013(2) 0.0061(2) -0.0046(2)
O9 0.0152(2) 0.0175(2) 0.0149(2) 0.00035(17) 0.00399(17) -0.00364(17)
C6 0.0096(2) 0.0206(3) 0.0174(3) -0.0019(2) 0.0047(2) -0.0003(2)
O7 0.0182(2) 0.0175(2) 0.0173(2) 0.00516(18) 0.00070(19) 0.00247(18)
C5 0.0127(2) 0.0191(3) 0.0094(2) 0.00047(19) 0.00081(18) 0.0005(2)
O11 0.0173(3) 0.0285(3) 0.0298(3) 0.0032(2) 0.0124(2) 0.0091(2)
C8 0.0153(3) 0.0241(3) 0.0100(2) 0.0020(2) -0.0003(2) -0.0011(2)
O12 0.0174(3) 0.0099(2) 0.0495(4) 0.0027(2) -0.0003(3) -0.00105(18)
O10 0.0254(3) 0.0343(3) 0.0133(2) -0.0012(2) 0.0071(2) -0.0020(3)
C7 0.0092(2) 0.0282(4) 0.0174(3) 0.0026(3) 0.0036(2) 0.0015(2)

loop_
_atom_type_symbol
_atom_type_description
_atom_type_scat_dispersion_real
_atom_type_scat_dispersion_imag
_atom_type_scat_source
C C 0.0033 0.0016 'International Tables Vol C Tables 4.2.6.8 and 6.1.1.4'
H H 0.0000 0.0000 'International Tables Vol C Tables 4.2.6.8 and 6.1.1.4'
N N 0.0061 0.0033 'International Tables Vol C Tables 4.2.6.8 and 6.1.1.4'
O O 0.0106 0.0060 'International Tables Vol C Tables 4.2.6.8 and 6.1.1.4'
Cl Cl 0.1484 0.1585 'International Tables Vol C Tables 4.2.6.8 and 6.1.1.4'
Co Co 0.3494 0.9721 'International Tables Vol C Tables 4.2.6.8 and 6.1.1.4'

loop_
_geom_angle_atom_site_label_1
_geom_angle_atom_site_label_2
_geom_angle_atom_site_label_3
_geom_angle
O4 Co1 O3 175.07(2)
O4 Co1 N1 90.64(2)
O3 Co1 N1 87.84(2)
O4 Co1 N3 88.33(2)
O3 Co1 N3 87.24(2)
N1 Co1 N3 98.15(2)
O4 Co1 N2 92.54(2)
O3 Co1 N2 91.91(2)
N1 Co1 N2 82.37(2)
N3 Co1 N2 178.98(2)
O4 Co1 N4 87.95(2)
O3 Co1 N4 93.50(2)
N1 Co1 N4 178.38(2)
N3 Co1 N4 81.01(2)
N2 Co1 N4 98.49(2)
O8 Cl1 O6 110.66(4)
O8 Cl1 O7 110.63(4)
O6 Cl1 O7 109.96(4)
O8 Cl1 O5 108.37(4)
O6 Cl1 O5 109.13(4)
O7 Cl1 O5 108.02(4)
O11 Cl2 O10 110.45(4)
O11 Cl2 O12 109.62(5)
O10 Cl2 O12 110.16(5)
O11 Cl2 O9 109.80(4)
O10 Cl2 O9 109.25(4)
O12 Cl2 O9 107.51(4)
N1 C1 C2 111.99(5)
N1 C1 C5 124.63(6)
C2 C1 C5 123.35(6)
C1 N1 O1 122.84(5)
C1 N1 Co1 116.00(4)
O1 N1 Co1 121.12(4)
C3 N3 O2 118.38(6)
C3 N3 Co1 117.37(4)
O2 N3 Co1 124.23(4)
Co1 O4 H14 113.2(11)
Co1 O4 H15 115.8(13)
H14 O4 H15 109.8(16)
N4 C4 C3 114.49(6)
N4 C4 C8 124.48(6)
C3 C4 C8 121.01(6)
C2 N2 C9 121.84(6)
C2 N2 Co1 114.01(4)
C9 N2 Co1 124.16(4)
N2 C2 C1 115.54(6)
N2 C2 C6 124.44(6)
C1 C2 C6 120.01(6)
C4 N4 C11 121.98(6)
C4 N4 Co1 115.10(4)
C11 N4 Co1 122.83(5)
N3 C3 C7 123.87(6)
N3 C3 C4 111.95(6)
C7 C3 C4 124.17(6)
Co1 O3 H12 114.5(12)
Co1 O3 H13 114.9(11)
H12 O3 H13 107.6(16)
C11 C10 C9 114.49(6)
C11 C10 H10A 108.6
C9 C10 H10A 108.6
C11 C10 H10B 108.6
C9 C10 H10B 108.6
H10A C10 H10B 107.6
N3 O2 H1 104.4(10)
N2 C9 C10 112.27(5)
N2 C9 H9A 109.2
C10 C9 H9A 109.2
N2 C9 H9B 109.2
C10 C9 H9B 109.2
H9A C9 H9B 107.9
N4 C11 C10 111.19(5)
N4 C11 H11A 109.4
C10 C11 H11A 109.4
N4 C11 H11B 109.4
C10 C11 H11B 109.4
H11A C11 H11B 108.0
C2 C6 H6A 109.5
C2 C6 H6B 109.5
H6A C6 H6B 109.5
C2 C6 H6C 109.5
H6A C6 H6C 109.5
H6B C6 H6C 109.5
C1 C5 H5A 109.5
C1 C5 H5B 109.5
H5A C5 H5B 109.5
C1 C5 H5C 109.5
H5A C5 H5C 109.5
H5B C5 H5C 109.5
C4 C8 H8A 109.5
C4 C8 H8B 109.5
H8A C8 H8B 109.5
C4 C8 H8C 109.5
H8A C8 H8C 109.5
H8B C8 H8C 109.5
C3 C7 H7A 109.5
C3 C7 H7B 109.5
H7A C7 H7B 109.5
C3 C7 H7C 109.5
H7A C7 H7C 109.5
H7B C7 H7C 109.5

loop_
_geom_bond_atom_site_label_1
_geom_bond_atom_site_label_2
_geom_bond_distance
Co1 O4 1.9026(5)
Co1 O3 1.9105(5)
Co1 N1 1.9111(5)
Co1 N3 1.9140(6)
Co1 N2 1.9204(5)
Co1 N4 1.9379(6)
Cl1 O8 1.4345(6)
Cl1 O6 1.4356(6)
Cl1 O7 1.4432(6)
Cl1 O5 1.4640(6)
Cl2 O11 1.4280(6)
Cl2 O10 1.4350(7)
Cl2 O12 1.4505(6)
Cl2 O9 1.4604(6)
O1 N1 1.3195(7)
C1 N1 1.3038(8)
C1 C2 1.4761(9)
C1 C5 1.4886(9)
N3 C3 1.2913(9)
N3 O2 1.3512(7)
O4 H14 0.799(16)
O4 H15 0.828(19)
C4 N4 1.2893(9)
C4 C3 1.4846(9)
C4 C8 1.4935(10)
N2 C2 1.2934(9)
N2 C9 1.4729(8)
C2 C6 1.4936(9)
N4 C11 1.4652(8)
C3 C7 1.4836(10)
O3 H12 0.778(17)
O3 H13 0.767(15)
C10 C11 1.5177(10)
C10 C9 1.5202(10)
C10 H10A 0.9900
C10 H10B 0.9900
O2 H1 0.851(16)
C9 H9A 0.9900
C9 H9B 0.9900
C11 H11A 0.9900
C11 H11B 0.9900
C6 H6A 0.9800
C6 H6B 0.9800
C6 H6C 0.9800
C5 H5A 0.9800
C5 H5B 0.9800
C5 H5C 0.9800
C8 H8A 0.9800
C8 H8B 0.9800
C8 H8C 0.9800
C7 H7A 0.9800
C7 H7B 0.9800
C7 H7C 0.9800
